data_4067750
loop_
_publ_author_name
'Osintseva, Svetlana V.'
'Dolgushin, Fedor M.'
'Shtel&#x2019;tser, Nikolay A.'
'Petrovskii, Pavel V.'
'Peregudov, Alexander S.'
'Kreindlin, Arkadii Z.'
'Antipin, Mikhail Yu.'

_publ_section_title
;
 Isolation and Characterization of New Mono- and Polynuclear Complexes
 Formed in the Thermal Reaction of Ru3(CO)12with
 1-(4-Tolyl)-3-phenylaminoprop-2-en-1-one
;
_journal_issue 4
_journal_name_full Organometallics
_journal_page_first 1012
_journal_paper_doi 10.1021/om901109q
_journal_volume 29
_journal_year 2010
_chemical_formula_moiety 'C28 H13 N O13 Ru4, 0.5(C6 H14)'
_chemical_formula_sum 'C31 H20 N O13 Ru4'
_chemical_formula_weight 1018.76
_chemical_name_systematic
; 
 ? 
;
_space_group_IT_number 2
_symmetry_cell_setting triclinic
_symmetry_space_group_name_Hall '-P 1'
_symmetry_space_group_name_H-M 'P -1'
_atom_sites_solution_hydrogens geom
_atom_sites_solution_primary direct
_atom_sites_solution_secondary difmap
_audit_creation_method SHELXL-97
_cell_angle_alpha 105.4160(10)
_cell_angle_beta 95.5630(10)
_cell_angle_gamma 111.6850(10)
_cell_formula_units_Z 2
_cell_length_a 11.3344(6)
_cell_length_b 12.2030(7)
_cell_length_c 14.0604(12)
_cell_measurement_reflns_used 4823
_cell_measurement_temperature 100(2)
_cell_measurement_theta_max 28.70
_cell_measurement_theta_min 2.30
_cell_volume 1700.2(2)
_computing_cell_refinement 'Bruker SMART'
_computing_data_collection 'Bruker SMART'
_computing_data_reduction 'Bruker SAINT'
_computing_molecular_graphics 'Bruker SHELXTL'
_computing_publication_material 'Bruker SHELXTL'
_computing_structure_refinement 'SHELXL-97 (Sheldrick, 1997)'
_computing_structure_solution 'SHELXS-97 (Sheldrick, 1990)'
_diffrn_ambient_temperature 100(2)
_diffrn_measured_fraction_theta_full 0.996
_diffrn_measured_fraction_theta_max 0.996
_diffrn_measurement_device_type 'Bruker SMART APEX II CCD area detector'
_diffrn_measurement_method 'phi and omega scans'
_diffrn_radiation_monochromator graphite
_diffrn_radiation_source 'fine-focus sealed tube'
_diffrn_radiation_type MoK\a
_diffrn_radiation_wavelength 0.71073
_diffrn_reflns_av_R_equivalents 0.0567
_diffrn_reflns_av_sigmaI/netI 0.0668
_diffrn_reflns_limit_h_max 15
_diffrn_reflns_limit_h_min -15
_diffrn_reflns_limit_k_max 17
_diffrn_reflns_limit_k_min -17
_diffrn_reflns_limit_l_max 19
_diffrn_reflns_limit_l_min -19
_diffrn_reflns_number 29660
_diffrn_reflns_theta_full 30.00
_diffrn_reflns_theta_max 30.00
_diffrn_reflns_theta_min 1.54
_exptl_absorpt_coefficient_mu 1.808
_exptl_absorpt_correction_T_max 0.948
_exptl_absorpt_correction_T_min 0.782
_exptl_absorpt_correction_type multi-scan
_exptl_absorpt_process_details SADABS
_exptl_crystal_colour brown
_exptl_crystal_density_diffrn 1.990
_exptl_crystal_density_method 'not measured'
_exptl_crystal_description plate
_exptl_crystal_F_000 986
_exptl_crystal_size_max 0.18
_exptl_crystal_size_mid 0.12
_exptl_crystal_size_min 0.03
_refine_diff_density_max 1.188
_refine_diff_density_min -0.997
_refine_diff_density_rms 0.154
_refine_ls_extinction_method none
_refine_ls_goodness_of_fit_ref 0.990
_refine_ls_hydrogen_treatment constr
_refine_ls_matrix_type full
_refine_ls_number_parameters 444
_refine_ls_number_reflns 9876
_refine_ls_number_restraints 1
_refine_ls_restrained_S_all 0.994
_refine_ls_R_factor_all 0.0684
_refine_ls_R_factor_gt 0.0371
_refine_ls_shift/su_max 0.001
_refine_ls_shift/su_mean 0.000
_refine_ls_structure_factor_coef Fsqd
_refine_ls_weighting_details 'calc w=1/[\s^2^(Fo^2^)+(0.0340P)^2^+0.0000P] where P=(Fo^2^+2Fc^2^)/3'
_refine_ls_weighting_scheme calc
_refine_ls_wR_factor_gt 0.0708
_refine_ls_wR_factor_ref 0.0814
_reflns_number_gt 7054
_reflns_number_total 9876
_reflns_threshold_expression >2sigma(I)
_cod_data_source_file om901109q_si_001.cif
_cod_data_source_block compl7
_cod_depositor_comments
;
The following automatic conversions were performed:

'_symmetry_cell_setting' value 'Triclinic' changed to 'triclinic'
according to /home/saulius/struct/CIF-dictionaries/cif_core.dic
dictionary named 'cif_core.dic' version 2.4.1 from 2010-06-29.

Automatic conversion script
Id: cif_fix_values 1715 2011-07-08 13:25:40Z adriana 
;
_cod_database_code 4067750

loop_
_symmetry_equiv_pos_as_xyz
'x, y, z'
'-x, -y, -z'

loop_
_atom_site_label
_atom_site_type_symbol
_atom_site_fract_x
_atom_site_fract_y
_atom_site_fract_z
_atom_site_U_iso_or_equiv
_atom_site_adp_type
_atom_site_occupancy
_atom_site_symmetry_multiplicity
_atom_site_calc_flag
_atom_site_refinement_flags
Ru1 Ru 0.57349(3) 0.71628(3) 0.23363(2) 0.01362(7) Uani 1 1 d .
Ru2 Ru 0.55628(3) 0.71119(3) 0.42277(2) 0.01277(7) Uani 1 1 d .
Ru3 Ru 0.77691(3) 0.70822(3) 0.35912(2) 0.01621(7) Uani 1 1 d .
Ru4 Ru 0.37068(3) 0.75744(3) 0.31568(2) 0.01317(7) Uani 1 1 d .
O1 O 0.7153(3) 0.9825(3) 0.2336(2) 0.0307(7) Uani 1 1 d .
O2 O 0.3654(3) 0.6515(3) 0.0487(2) 0.0275(7) Uani 1 1 d .
O3 O 0.7142(3) 0.6125(3) 0.0842(2) 0.0301(7) Uani 1 1 d .
O4 O 0.6999(3) 0.9595(3) 0.5931(2) 0.0272(7) Uani 1 1 d .
O5 O 0.3207(3) 0.6445(3) 0.5193(2) 0.0223(6) Uani 1 1 d .
O6 O 0.6607(3) 0.5969(3) 0.5585(2) 0.0233(6) Uani 1 1 d .
O7 O 0.8850(3) 0.9893(3) 0.4343(2) 0.0308(7) Uani 1 1 d .
O8 O 0.9473(3) 0.6839(3) 0.5265(2) 0.0355(8) Uani 1 1 d .
O9 O 0.9819(3) 0.7151(3) 0.2332(2) 0.0304(7) Uani 1 1 d .
O10 O 0.5654(3) 1.0284(2) 0.4035(2) 0.0216(6) Uani 1 1 d .
O11 O 0.1785(3) 0.7926(3) 0.4452(2) 0.0224(6) Uani 1 1 d .
O12 O 0.2234(3) 0.8163(3) 0.1578(2) 0.0289(7) Uani 1 1 d .
O13 O 0.6676(2) 0.5124(2) 0.29837(19) 0.0178(6) Uani 1 1 d .
N1 N 0.2702(3) 0.5590(3) 0.2582(2) 0.0151(6) Uani 1 1 d .
C1 C 0.6634(4) 0.8831(4) 0.2343(3) 0.0189(8) Uani 1 1 d .
C2 C 0.4355(4) 0.6777(3) 0.1222(3) 0.0191(8) Uani 1 1 d .
C3 C 0.6688(4) 0.6511(4) 0.1464(3) 0.0198(8) Uani 1 1 d .
C4 C 0.6445(4) 0.8694(4) 0.5271(3) 0.0182(8) Uani 1 1 d .
C5 C 0.4012(4) 0.6721(3) 0.4754(3) 0.0183(8) Uani 1 1 d .
C6 C 0.6296(4) 0.6385(3) 0.5024(3) 0.0185(8) Uani 1 1 d .
C7 C 0.8429(4) 0.8838(4) 0.4069(3) 0.0216(8) Uani 1 1 d .
C8 C 0.8853(4) 0.6927(4) 0.4643(3) 0.0225(9) Uani 1 1 d .
C9 C 0.9049(4) 0.7094(4) 0.2796(3) 0.0220(9) Uani 1 1 d .
C10 C 0.4949(4) 0.9243(4) 0.3707(3) 0.0178(8) Uani 1 1 d .
C11 C 0.2495(4) 0.7785(3) 0.3974(3) 0.0171(8) Uani 1 1 d .
C12 C 0.2773(4) 0.7907(3) 0.2147(3) 0.0186(8) Uani 1 1 d .
C13 C 0.5466(4) 0.4731(3) 0.2632(3) 0.0143(7) Uani 1 1 d .
C14 C 0.4786(3) 0.5524(3) 0.2814(3) 0.0141(7) Uani 1 1 d .
C15 C 0.3386(4) 0.4941(3) 0.2524(3) 0.0141(7) Uani 1 1 d .
H15A H 0.2955 0.4056 0.2285 0.017 Uiso 1 1 calc R
C16 C 0.4845(3) 0.3387(3) 0.1995(3) 0.0148(7) Uani 1 1 d .
C17 C 0.5153(4) 0.2507(3) 0.2291(3) 0.0189(8) Uani 1 1 d .
H17A H 0.5717 0.2757 0.2928 0.023 Uiso 1 1 calc R
C18 C 0.4652(4) 0.1273(4) 0.1674(3) 0.0215(8) Uani 1 1 d .
H18A H 0.4854 0.0685 0.1904 0.026 Uiso 1 1 calc R
C19 C 0.3853(4) 0.0881(4) 0.0719(3) 0.0181(8) Uani 1 1 d .
C20 C 0.3557(4) 0.1759(3) 0.0420(3) 0.0183(8) Uani 1 1 d .
H20A H 0.3018 0.1516 -0.0226 0.022 Uiso 1 1 calc R
C21 C 0.4031(4) 0.2990(3) 0.1048(3) 0.0162(8) Uani 1 1 d .
H21A H 0.3799 0.3570 0.0829 0.019 Uiso 1 1 calc R
C22 C 0.3338(4) -0.0448(4) 0.0034(3) 0.0250(9) Uani 1 1 d .
H22A H 0.3361 -0.0463 -0.0664 0.038 Uiso 1 1 calc R
H22B H 0.2439 -0.0897 0.0078 0.038 Uiso 1 1 calc R
H22C H 0.3876 -0.0849 0.0241 0.038 Uiso 1 1 calc R
C23 C 0.1301(3) 0.4947(3) 0.2271(3) 0.0146(7) Uani 1 1 d .
C24 C 0.0707(4) 0.4580(4) 0.1270(3) 0.0260(9) Uani 1 1 d .
H24A H 0.1215 0.4716 0.0779 0.031 Uiso 1 1 calc R
C25 C -0.0651(4) 0.4003(4) 0.0980(3) 0.0313(11) Uani 1 1 d .
H25A H -0.1062 0.3744 0.0289 0.038 Uiso 1 1 calc R
C26 C -0.1396(4) 0.3809(4) 0.1682(3) 0.0285(10) Uani 1 1 d .
H26A H -0.2319 0.3427 0.1481 0.034 Uiso 1 1 calc R
C27 C -0.0786(4) 0.4176(4) 0.2692(3) 0.0292(10) Uani 1 1 d .
H27A H -0.1294 0.4028 0.3181 0.035 Uiso 1 1 calc R
C28 C 0.0551(4) 0.4755(4) 0.2985(3) 0.0235(9) Uani 1 1 d .
H28A H 0.0961 0.5025 0.3678 0.028 Uiso 1 1 calc R
C1S C 0.0181(6) 0.0046(7) 0.0532(6) 0.103(4) Uani 1 1 d .
H1SA H 0.0958 -0.0140 0.0604 0.123 Uiso 1 1 calc R
H1SB H -0.0534 -0.0624 0.0664 0.123 Uiso 1 1 calc R
C2S C 0.0472(8) 0.1254(8) 0.1354(6) 0.104(3) Uani 1 1 d D
H2SA H -0.0324 0.1414 0.1341 0.124 Uiso 1 1 calc R
H2SB H 0.1147 0.1946 0.1212 0.124 Uiso 1 1 calc R
C3S C 0.0958(9) 0.1250(10) 0.2452(5) 0.163(6) Uani 1 1 d D
H3SA H 0.0766 0.1850 0.2958 0.245 Uiso 1 1 calc R
H3SB H 0.1898 0.1484 0.2579 0.245 Uiso 1 1 calc R
H3SC H 0.0510 0.0414 0.2496 0.245 Uiso 1 1 calc R

loop_
_atom_site_aniso_label
_atom_site_aniso_U_11
_atom_site_aniso_U_22
_atom_site_aniso_U_33
_atom_site_aniso_U_23
_atom_site_aniso_U_13
_atom_site_aniso_U_12
Ru1 0.01312(14) 0.01613(14) 0.01143(15) 0.00540(11) 0.00195(11) 0.00539(11)
Ru2 0.01370(14) 0.01352(14) 0.01087(15) 0.00450(11) 0.00072(11) 0.00548(11)
Ru3 0.01213(14) 0.01732(15) 0.01787(16) 0.00535(12) 0.00048(12) 0.00560(11)
Ru4 0.01273(14) 0.01297(14) 0.01321(15) 0.00392(11) 0.00106(11) 0.00532(11)
O1 0.0380(19) 0.0255(16) 0.0262(17) 0.0131(13) 0.0064(14) 0.0073(14)
O2 0.0218(15) 0.0406(18) 0.0182(16) 0.0085(13) -0.0004(12) 0.0127(14)
O3 0.0305(17) 0.048(2) 0.0179(16) 0.0081(14) 0.0057(13) 0.0241(15)
O4 0.0352(18) 0.0165(14) 0.0228(16) -0.0004(12) -0.0035(13) 0.0102(13)
O5 0.0236(15) 0.0352(17) 0.0166(15) 0.0141(12) 0.0091(12) 0.0161(13)
O6 0.0188(14) 0.0269(15) 0.0290(17) 0.0182(13) 0.0032(12) 0.0088(12)
O7 0.0264(17) 0.0189(15) 0.0375(19) 0.0055(13) -0.0010(14) 0.0035(13)
O8 0.0205(16) 0.060(2) 0.0326(19) 0.0292(17) 0.0061(14) 0.0134(15)
O9 0.0234(16) 0.0413(19) 0.0274(18) 0.0138(14) 0.0075(13) 0.0120(14)
O10 0.0223(15) 0.0161(14) 0.0225(15) 0.0042(11) 0.0006(12) 0.0061(11)
O11 0.0200(14) 0.0245(15) 0.0234(16) 0.0077(12) 0.0090(12) 0.0091(12)
O12 0.0276(16) 0.0382(18) 0.0259(17) 0.0166(14) 0.0030(13) 0.0155(14)
O13 0.0146(13) 0.0201(14) 0.0183(14) 0.0059(11) 0.0015(11) 0.0076(11)
N1 0.0120(15) 0.0167(15) 0.0153(16) 0.0053(12) 0.0015(12) 0.0050(12)
C1 0.020(2) 0.021(2) 0.0123(19) 0.0040(15) 0.0032(15) 0.0063(16)
C2 0.0173(19) 0.0186(19) 0.021(2) 0.0082(16) 0.0058(16) 0.0047(15)
C3 0.020(2) 0.026(2) 0.017(2) 0.0107(16) 0.0015(16) 0.0111(17)
C4 0.0203(19) 0.0191(19) 0.021(2) 0.0103(16) 0.0060(16) 0.0118(16)
C5 0.020(2) 0.0184(19) 0.0144(19) 0.0039(15) -0.0017(15) 0.0084(16)
C6 0.0159(18) 0.0119(17) 0.022(2) 0.0025(15) 0.0017(15) 0.0020(14)
C7 0.0173(19) 0.024(2) 0.021(2) 0.0057(17) -0.0008(16) 0.0084(16)
C8 0.0139(19) 0.025(2) 0.027(2) 0.0127(18) 0.0050(17) 0.0038(16)
C9 0.021(2) 0.023(2) 0.022(2) 0.0090(17) -0.0014(17) 0.0085(17)
C10 0.0165(18) 0.023(2) 0.016(2) 0.0062(15) 0.0021(15) 0.0109(16)
C11 0.0186(19) 0.0137(17) 0.0152(19) 0.0038(14) -0.0021(15) 0.0047(15)
C12 0.0137(18) 0.0190(19) 0.023(2) 0.0082(16) 0.0048(15) 0.0052(15)
C13 0.0174(18) 0.0146(17) 0.0106(18) 0.0050(14) 0.0027(14) 0.0058(14)
C14 0.0146(17) 0.0121(16) 0.0129(18) 0.0039(13) 0.0007(14) 0.0033(13)
C15 0.0194(18) 0.0146(17) 0.0087(17) 0.0042(13) 0.0009(14) 0.0076(14)
C16 0.0144(17) 0.0182(18) 0.0125(18) 0.0060(14) 0.0048(14) 0.0064(14)
C17 0.022(2) 0.0204(19) 0.0155(19) 0.0075(15) 0.0034(15) 0.0095(16)
C18 0.031(2) 0.023(2) 0.022(2) 0.0142(17) 0.0101(17) 0.0168(18)
C19 0.0203(19) 0.0196(19) 0.017(2) 0.0058(15) 0.0105(15) 0.0088(15)
C20 0.022(2) 0.0213(19) 0.0091(18) 0.0020(15) 0.0023(15) 0.0086(16)
C21 0.0200(19) 0.0174(18) 0.0168(19) 0.0090(15) 0.0058(15) 0.0109(15)
C22 0.029(2) 0.019(2) 0.023(2) 0.0043(17) 0.0053(18) 0.0081(17)
C23 0.0137(17) 0.0096(16) 0.0183(19) 0.0036(14) -0.0011(14) 0.0042(13)
C24 0.020(2) 0.032(2) 0.017(2) 0.0042(17) 0.0014(16) 0.0052(18)
C25 0.023(2) 0.034(3) 0.023(2) 0.0038(19) -0.0084(18) 0.0045(19)
C26 0.014(2) 0.029(2) 0.036(3) 0.0047(19) -0.0020(18) 0.0074(17)
C27 0.018(2) 0.032(2) 0.033(3) 0.011(2) 0.0110(18) 0.0045(18)
C28 0.021(2) 0.028(2) 0.021(2) 0.0100(17) 0.0040(17) 0.0081(17)
C1S 0.025(3) 0.078(5) 0.146(8) -0.037(6) -0.004(4) 0.015(3)
C2S 0.053(5) 0.089(6) 0.142(8) 0.002(6) 0.013(5) 0.028(4)
C3S 0.133(8) 0.231(12) 0.081(6) -0.083(7) -0.073(6) 0.144(9)

loop_
_atom_type_symbol
_atom_type_description
_atom_type_scat_dispersion_real
_atom_type_scat_dispersion_imag
_atom_type_scat_source
C C 0.0033 0.0016 'International Tables Vol C Tables 4.2.6.8 and 6.1.1.4'
H H 0.0000 0.0000 'International Tables Vol C Tables 4.2.6.8 and 6.1.1.4'
N N 0.0061 0.0033 'International Tables Vol C Tables 4.2.6.8 and 6.1.1.4'
O O 0.0106 0.0060 'International Tables Vol C Tables 4.2.6.8 and 6.1.1.4'
Ru Ru -1.2594 0.8363 'International Tables Vol C Tables 4.2.6.8 and 6.1.1.4'

loop_
_geom_angle_atom_site_label_1
_geom_angle_atom_site_label_2
_geom_angle_atom_site_label_3
_geom_angle
_geom_angle_site_symmetry_1
C1 Ru1 C3 94.01(17) .
C1 Ru1 C2 93.22(16) .
C3 Ru1 C2 92.65(16) .
C1 Ru1 C14 162.88(15) .
C3 Ru1 C14 98.45(15) .
C2 Ru1 C14 97.86(15) .
C1 Ru1 Ru2 110.85(11) .
C3 Ru1 Ru2 128.39(11) .
C2 Ru1 Ru2 128.27(11) .
C14 Ru1 Ru2 52.06(9) .
C1 Ru1 Ru3 97.11(12) .
C3 Ru1 Ru3 73.28(11) .
C2 Ru1 Ru3 163.04(12) .
C14 Ru1 Ru3 75.50(9) .
Ru2 Ru1 Ru3 59.700(11) .
C1 Ru1 Ru4 95.42(12) .
C3 Ru1 Ru4 162.90(12) .
C2 Ru1 Ru4 72.62(12) .
C14 Ru1 Ru4 75.68(10) .
Ru2 Ru1 Ru4 60.476(11) .
Ru3 Ru1 Ru4 119.469(14) .
C6 Ru2 C4 89.35(16) .
C6 Ru2 C5 93.00(16) .
C4 Ru2 C5 92.80(16) .
C6 Ru2 C14 97.82(15) .
C4 Ru2 C14 167.00(15) .
C5 Ru2 C14 97.61(15) .
C6 Ru2 Ru1 129.61(12) .
C4 Ru2 Ru1 114.93(12) .
C5 Ru2 Ru1 126.48(11) .
C14 Ru2 Ru1 52.32(10) .
C6 Ru2 Ru3 72.86(12) .
C4 Ru2 Ru3 94.89(11) .
C5 Ru2 Ru3 163.79(11) .
C14 Ru2 Ru3 77.06(10) .
Ru1 Ru2 Ru3 62.173(11) .
C6 Ru2 Ru4 159.98(11) .
C4 Ru2 Ru4 100.11(11) .
C5 Ru2 Ru4 69.11(11) .
C14 Ru2 Ru4 76.57(10) .
Ru1 Ru2 Ru4 61.805(11) .
Ru3 Ru2 Ru4 123.214(15) .
C7 Ru3 C9 92.65(17) .
C7 Ru3 C8 96.51(17) .
C9 Ru3 C8 88.69(17) .
C7 Ru3 O13 168.90(14) .
C9 Ru3 O13 94.40(14) .
C8 Ru3 O13 92.22(14) .
C7 Ru3 Ru2 86.01(12) .
C9 Ru3 Ru2 162.94(12) .
C8 Ru3 Ru2 108.36(12) .
O13 Ru3 Ru2 84.74(7) .
C7 Ru3 Ru1 86.05(12) .
C9 Ru3 Ru1 104.82(12) .
C8 Ru3 Ru1 166.15(12) .
O13 Ru3 Ru1 83.87(7) .
Ru2 Ru3 Ru1 58.126(11) .
C10 Ru4 C12 93.45(16) .
C10 Ru4 C11 95.56(16) .
C12 Ru4 C11 87.90(16) .
C10 Ru4 N1 166.25(14) .
C12 Ru4 N1 96.66(14) .
C11 Ru4 N1 94.11(13) .
C10 Ru4 Ru2 83.17(11) .
C12 Ru4 Ru2 162.78(12) .
C11 Ru4 Ru2 109.20(11) .
N1 Ru4 Ru2 84.43(8) .
C10 Ru4 Ru1 83.89(11) .
C12 Ru4 Ru1 105.19(12) .
C11 Ru4 Ru1 166.91(11) .
N1 Ru4 Ru1 84.48(8) .
Ru2 Ru4 Ru1 57.719(11) .
C13 O13 Ru3 117.5(2) .
C15 N1 C23 118.9(3) .
C15 N1 Ru4 117.9(2) .
C23 N1 Ru4 123.2(2) .
O1 C1 Ru1 178.9(4) .
O2 C2 Ru1 170.7(4) .
O3 C3 Ru1 170.7(3) .
O4 C4 Ru2 175.3(3) .
O5 C5 Ru2 168.0(3) .
O6 C6 Ru2 169.9(3) .
O7 C7 Ru3 178.2(4) .
O8 C8 Ru3 179.0(4) .
O9 C9 Ru3 177.3(4) .
O10 C10 Ru4 176.3(3) .
O11 C11 Ru4 178.9(3) .
O12 C12 Ru4 176.6(4) .
O13 C13 C14 122.5(3) .
O13 C13 C16 113.5(3) .
C14 C13 C16 124.0(3) .
C13 C14 C15 117.6(3) .
C13 C14 Ru2 116.9(2) .
C15 C14 Ru2 114.1(2) .
C13 C14 Ru1 110.0(2) .
C15 C14 Ru1 115.6(2) .
Ru2 C14 Ru1 75.62(11) .
N1 C15 C14 121.7(3) .
N1 C15 H15A 119.2 .
C14 C15 H15A 119.2 .
C17 C16 C21 117.8(3) .
C17 C16 C13 120.7(3) .
C21 C16 C13 121.3(3) .
C18 C17 C16 121.2(4) .
C18 C17 H17A 119.4 .
C16 C17 H17A 119.4 .
C17 C18 C19 121.0(4) .
C17 C18 H18A 119.5 .
C19 C18 H18A 119.5 .
C20 C19 C18 117.8(3) .
C20 C19 C22 120.9(4) .
C18 C19 C22 121.3(4) .
C19 C20 C21 121.3(4) .
C19 C20 H20A 119.4 .
C21 C20 H20A 119.4 .
C20 C21 C16 121.0(3) .
C20 C21 H21A 119.5 .
C16 C21 H21A 119.5 .
C19 C22 H22A 109.5 .
C19 C22 H22B 109.5 .
H22A C22 H22B 109.5 .
C19 C22 H22C 109.5 .
H22A C22 H22C 109.5 .
H22B C22 H22C 109.5 .
C24 C23 C28 119.9(4) .
C24 C23 N1 119.7(3) .
C28 C23 N1 120.3(3) .
C23 C24 C25 119.5(4) .
C23 C24 H24A 120.3 .
C25 C24 H24A 120.3 .
C26 C25 C24 120.8(4) .
C26 C25 H25A 119.6 .
C24 C25 H25A 119.6 .
C25 C26 C27 119.2(4) .
C25 C26 H26A 120.4 .
C27 C26 H26A 120.4 .
C28 C27 C26 120.3(4) .
C28 C27 H27A 119.9 .
C26 C27 H27A 119.9 .
C27 C28 C23 120.2(4) .
C27 C28 H28A 119.9 .
C23 C28 H28A 119.9 .
C1S C1S C2S 118.9(10) 2
C1S C1S H1SA 107.6 2
C2S C1S H1SA 107.6 .
C1S C1S H1SB 107.6 2
C2S C1S H1SB 107.6 .
H1SA C1S H1SB 107.0 .
C1S C2S C3S 113.1(7) .
C1S C2S H2SA 109.0 .
C3S C2S H2SA 109.0 .
C1S C2S H2SB 109.0 .
C3S C2S H2SB 108.9 .
H2SA C2S H2SB 107.8 .
C2S C3S H3SA 109.5 .
C2S C3S H3SB 109.5 .
H3SA C3S H3SB 109.5 .
C2S C3S H3SC 109.5 .
H3SA C3S H3SC 109.5 .
H3SB C3S H3SC 109.5 .

loop_
_geom_bond_atom_site_label_1
_geom_bond_atom_site_label_2
_geom_bond_distance
_geom_bond_site_symmetry_2
Ru1 C1 1.908(4) .
Ru1 C3 1.917(4) .
Ru1 C2 1.926(4) .
Ru1 C14 2.207(4) .
Ru1 Ru2 2.7007(5) .
Ru1 Ru3 2.8124(4) .
Ru1 Ru4 2.8154(4) .
Ru2 C6 1.904(4) .
Ru2 C4 1.914(4) .
Ru2 C5 1.919(4) .
Ru2 C14 2.199(3) .
Ru2 Ru3 2.7458(4) .
Ru2 Ru4 2.7796(4) .
Ru3 C7 1.885(4) .
Ru3 C9 1.914(4) .
Ru3 C8 1.924(4) .
Ru3 O13 2.121(3) .
Ru4 C10 1.887(4) .
Ru4 C12 1.906(4) .
Ru4 C11 1.919(4) .
Ru4 N1 2.135(3) .
O1 C1 1.139(5) .
O2 C2 1.131(5) .
O3 C3 1.140(5) .
O4 C4 1.140(5) .
O5 C5 1.149(5) .
O6 C6 1.138(5) .
O7 C7 1.132(5) .
O8 C8 1.121(5) .
O9 C9 1.133(5) .
O10 C10 1.154(4) .
O11 C11 1.130(5) .
O12 C12 1.135(5) .
O13 C13 1.269(4) .
N1 C15 1.292(4) .
N1 C23 1.445(4) .
C13 C14 1.434(5) .
C13 C16 1.493(5) .
C14 C15 1.441(5) .
C15 H15A 0.9500 .
C16 C17 1.390(5) .
C16 C21 1.396(5) .
C17 C18 1.386(5) .
C17 H17A 0.9500 .
C18 C19 1.399(6) .
C18 H18A 0.9500 .
C19 C20 1.384(5) .
C19 C22 1.503(5) .
C20 C21 1.389(5) .
C20 H20A 0.9500 .
C21 H21A 0.9500 .
C22 H22A 0.9800 .
C22 H22B 0.9800 .
C22 H22C 0.9800 .
C23 C24 1.377(5) .
C23 C28 1.389(5) .
C24 C25 1.398(6) .
C24 H24A 0.9500 .
C25 C26 1.373(6) .
C25 H25A 0.9500 .
C26 C27 1.391(6) .
C26 H26A 0.9500 .
C27 C28 1.378(6) .
C27 H27A 0.9500 .
C28 H28A 0.9500 .
C1S C1S 1.475(17) 2
C1S C2S 1.511(10) .
C1S H1SA 0.9900 .
C1S H1SB 0.9900 .
C2S C3S 1.590(8) .
C2S H2SA 0.9900 .
C2S H2SB 0.9900 .
C3S H3SA 0.9800 .
C3S H3SB 0.9800 .
C3S H3SC 0.9800 .
